data_2202575
loop_
_publ_author_name
'Hubener, Lukas'
'Lerner, Hans-Wolfram'
'Bolte, Michael'

_publ_section_title
;
 Trichloro(diethyl ether-\k<i>O</i>)aluminium(III) from a twinned
 crystal
;
_journal_issue 10
_journal_name_full 'Acta Crystallographica Section E'
_journal_page_first m929
_journal_page_last m930
_journal_paper_doi 10.1107/S1600536803018403
_journal_volume 59
_journal_year 2003
_chemical_formula_iupac '[Al Cl3 (C4 H10 O)]'
_chemical_formula_moiety 'C4 H10 Al Cl3 O'
_chemical_formula_sum 'C4 H10 Al Cl3 O'
_chemical_formula_weight 207.45
_chemical_name_systematic
;
Trichloro(diethyl ether-\kO)aluminum(III)
;
_space_group_IT_number 14
_symmetry_cell_setting monoclinic
_symmetry_space_group_name_Hall '-P 2yn'
_symmetry_space_group_name_H-M 'P 1 21/n 1'
_atom_sites_solution_hydrogens geom
_atom_sites_solution_primary direct
_atom_sites_solution_secondary difmap
_audit_creation_method SHELXL97
_cell_angle_alpha 90
_cell_angle_beta 90.611(9)
_cell_angle_gamma 90
_cell_formula_units_Z 4
_cell_length_a 6.8961(8)
_cell_length_b 11.2426(9)
_cell_length_c 12.5118(14)
_cell_measurement_reflns_used 23489
_cell_measurement_temperature 100(2)
_cell_measurement_theta_max 27.6
_cell_measurement_theta_min 3.6
_cell_volume 969.99(17)
_computing_cell_refinement X-AREA
_computing_data_collection 'X-AREA (Stoe & Cie, 2001)'
_computing_data_reduction X-AREA
_computing_molecular_graphics 'PLATON (Spek, 1990)'
_computing_publication_material SHELXL97
_computing_structure_refinement 'SHELXL97 (Sheldrick, 1997)'
_computing_structure_solution 'SHELXS97 (Sheldrick, 1990)'
_diffrn_ambient_temperature 100(2)
_diffrn_measured_fraction_theta_full 0.975
_diffrn_measured_fraction_theta_max 0.975
_diffrn_measurement_device_type 'STOE IPDS II two-circle'
_diffrn_measurement_method \w
_diffrn_radiation_monochromator graphite
_diffrn_radiation_source 'fine-focus sealed tube'
_diffrn_radiation_type MoK\a
_diffrn_radiation_wavelength 0.71073
_diffrn_reflns_av_R_equivalents 0.088
_diffrn_reflns_av_sigmaI/netI 0.046
_diffrn_reflns_limit_h_max 8
_diffrn_reflns_limit_h_min -8
_diffrn_reflns_limit_k_max 14
_diffrn_reflns_limit_k_min -14
_diffrn_reflns_limit_l_max 16
_diffrn_reflns_limit_l_min -16
_diffrn_reflns_number 17320
_diffrn_reflns_theta_full 27.76
_diffrn_reflns_theta_max 27.76
_diffrn_reflns_theta_min 3.97
_diffrn_standards_decay_% 0
_diffrn_standards_interval_time 0
_diffrn_standards_number 0
_exptl_absorpt_coefficient_mu 0.968
_exptl_absorpt_correction_T_max 0.767
_exptl_absorpt_correction_T_min 0.716
_exptl_absorpt_correction_type multi-scan
_exptl_absorpt_process_details '(MULABS; Spek, 1990; Blessing, 1995)'
_exptl_crystal_colour colourless
_exptl_crystal_density_diffrn 1.421
_exptl_crystal_density_meas ?
_exptl_crystal_density_method 'not measured'
_exptl_crystal_description block
_exptl_crystal_F_000 424
_exptl_crystal_size_max 0.36
_exptl_crystal_size_mid 0.34
_exptl_crystal_size_min 0.28
_refine_diff_density_max 0.39
_refine_diff_density_min -0.58
_refine_ls_extinction_method none
_refine_ls_goodness_of_fit_ref 1.057
_refine_ls_hydrogen_treatment constr
_refine_ls_matrix_type full
_refine_ls_number_parameters 83
_refine_ls_number_reflns 2224
_refine_ls_number_restraints 0
_refine_ls_restrained_S_all 1.057
_refine_ls_R_factor_all 0.046
_refine_ls_R_factor_gt 0.041
_refine_ls_shift/su_max <0.001
_refine_ls_shift/su_mean 0.000
_refine_ls_structure_factor_coef Fsqd
_refine_ls_weighting_details 'calc w = 1/[\s^2^(Fo^2^)+(0.0667P)^2^+0.357P] where P=(Fo^2^+2Fc^2^)/3'
_refine_ls_weighting_scheme calc
_refine_ls_wR_factor_gt 0.103
_refine_ls_wR_factor_ref 0.110
_reflns_number_gt 2015
_reflns_number_total 2224
_reflns_threshold_expression I>2\s(I)
_cod_data_source_file cv6224.cif
_cod_data_source_block I
_cod_depositor_comments
;
The following automatic conversions were performed:
'_symmetry_cell_setting' value 'Monoclinic' changed to 'monoclinic'
according to '/home/saulius/struct/CIF-dictionaries/cif_core.dic'
dictionary named 'cif_core.dic' version 2.4.1 from 2010-06-29.

Automatic conversion script
Id: cif_fix_enum 1527 2010-12-29 10:47:43Z saulius 

The following automatic conversions were performed:

'_symmetry_cell_setting' value 'Monoclinic' changed to 'monoclinic'
according to /home/saulius/struct/CIF-dictionaries/cif_core.dic
dictionary named 'cif_core.dic' version 2.4.1 from 2010-06-29.

Automatic conversion script
Id: cif_fix_values 1715 2011-07-08 13:25:40Z adriana 

The following automatic conversions were performed:

'_exptl_crystal_density_meas' value 'not measured' was changed to '?'
- the value is perceived as not measured.

Automatic conversion script
Id: cif_fix_values 3008 2015-01-20 13:52:24Z robertas 
;
_cod_original_sg_symbol_H-M 'P 21/n'
_cod_database_code 2202575
_cod_database_fobs_code 2202575

loop_
_symmetry_equiv_pos_as_xyz
'x, y, z'
'-x+1/2, y+1/2, -z+1/2'
'-x, -y, -z'
'x-1/2, -y-1/2, z-1/2'

loop_
_atom_site_label
_atom_site_fract_x
_atom_site_fract_y
_atom_site_fract_z
_atom_site_U_iso_or_equiv
_atom_site_adp_type
_atom_site_calc_flag
_atom_site_refinement_flags
_atom_site_occupancy
_atom_site_disorder_assembly
_atom_site_disorder_group
_atom_site_type_symbol
Al1 0.67770(14) 0.48936(7) 0.75999(7) 0.0212(2) Uani d . 1 . . Al
Cl1 0.52135(12) 0.65177(6) 0.75449(8) 0.0355(2) Uani d . 1 . . Cl
Cl2 0.86354(13) 0.46620(6) 0.62547(7) 0.0310(2) Uani d . 1 . . Cl
Cl3 0.81922(14) 0.47051(6) 0.90731(6) 0.0316(2) Uani d . 1 . . Cl
O1 0.4956(3) 0.37102(16) 0.75612(16) 0.0220(4) Uani d . 1 . . O
C1 0.4808(5) 0.2792(2) 0.6712(2) 0.0254(6) Uani d . 1 . . C
H1A 0.4128 0.2084 0.6992 0.030 Uiso calc R 1 . . H
H1B 0.6124 0.2546 0.6494 0.030 Uiso calc R 1 . . H
C2 0.3727(6) 0.3271(3) 0.5770(3) 0.0355(7) Uani d . 1 . . C
H2A 0.3634 0.2656 0.5217 0.053 Uiso calc R 1 . . H
H2B 0.4414 0.3964 0.5487 0.053 Uiso calc R 1 . . H
H2C 0.2421 0.3507 0.5987 0.053 Uiso calc R 1 . . H
C3 0.3319(5) 0.3706(3) 0.8348(2) 0.0269(6) Uani d . 1 . . C
H3A 0.3255 0.4492 0.8704 0.032 Uiso calc R 1 . . H
H3B 0.2079 0.3579 0.7960 0.032 Uiso calc R 1 . . H
C4 0.3568(6) 0.2752(3) 0.9183(3) 0.0366(8) Uani d . 1 . . C
H4A 0.2477 0.2780 0.9677 0.055 Uiso calc R 1 . . H
H4B 0.4783 0.2885 0.9579 0.055 Uiso calc R 1 . . H
H4C 0.3607 0.1972 0.8835 0.055 Uiso calc R 1 . . H

loop_
_atom_site_aniso_label
_atom_site_aniso_U_11
_atom_site_aniso_U_22
_atom_site_aniso_U_33
_atom_site_aniso_U_12
_atom_site_aniso_U_13
_atom_site_aniso_U_23
Al1 0.0254(4) 0.0144(3) 0.0236(4) -0.0004(3) -0.0033(4) -0.0003(3)
Cl1 0.0374(4) 0.0164(3) 0.0525(5) 0.0052(3) -0.0065(4) 0.0005(3)
Cl2 0.0339(4) 0.0281(3) 0.0312(4) -0.0025(3) 0.0065(3) 0.0018(3)
Cl3 0.0365(4) 0.0300(3) 0.0282(4) -0.0012(3) -0.0113(4) -0.0014(3)
O1 0.0276(10) 0.0180(8) 0.0204(9) -0.0033(7) 0.0022(9) -0.0050(7)
C1 0.0336(17) 0.0159(11) 0.0266(14) 0.0003(11) -0.0014(12) -0.0073(10)
C2 0.0376(19) 0.0387(16) 0.0300(16) -0.0011(15) -0.0064(14) -0.0081(14)
C3 0.0297(17) 0.0220(12) 0.0292(14) -0.0036(12) 0.0085(13) -0.0027(10)
C4 0.047(2) 0.0345(15) 0.0280(15) -0.0077(15) 0.0060(15) 0.0051(12)

loop_
_atom_type_symbol
_atom_type_description
_atom_type_scat_dispersion_real
_atom_type_scat_dispersion_imag
_atom_type_scat_source
C C 0.0033 0.0016 'International Tables Vol C Tables 4.2.6.8 and 6.1.1.4'
H H 0.0000 0.0000 'International Tables Vol C Tables 4.2.6.8 and 6.1.1.4'
Al Al 0.0645 0.0514 'International Tables Vol C Tables 4.2.6.8 and 6.1.1.4'
Cl Cl 0.1484 0.1585 'International Tables Vol C Tables 4.2.6.8 and 6.1.1.4'
O O 0.0106 0.0060 'International Tables Vol C Tables 4.2.6.8 and 6.1.1.4'

loop_
_geom_angle_atom_site_label_1
_geom_angle_atom_site_label_2
_geom_angle_atom_site_label_3
_geom_angle
_geom_angle_publ_flag
O1 Al1 Cl3 105.30(8) y
O1 Al1 Cl1 106.06(8) y
Cl3 Al1 Cl1 110.41(5) y
O1 Al1 Cl2 107.87(7) y
Cl3 Al1 Cl2 113.79(6) y
Cl1 Al1 Cl2 112.79(5) y
C1 O1 C3 114.8(2) y
C1 O1 Al1 124.52(18) y
C3 O1 Al1 120.25(16) y
O1 C1 C2 110.2(2) ?
O1 C1 H1A 109.6 ?
C2 C1 H1A 109.6 ?
O1 C1 H1B 109.6 ?
C2 C1 H1B 109.6 ?
H1A C1 H1B 108.1 ?
C1 C2 H2A 109.5 ?
C1 C2 H2B 109.5 ?
H2A C2 H2B 109.5 ?
C1 C2 H2C 109.5 ?
H2A C2 H2C 109.5 ?
H2B C2 H2C 109.5 ?
C4 C3 O1 112.0(3) ?
C4 C3 H3A 109.2 ?
O1 C3 H3A 109.2 ?
C4 C3 H3B 109.2 ?
O1 C3 H3B 109.2 ?
H3A C3 H3B 107.9 ?
C3 C4 H4A 109.5 ?
C3 C4 H4B 109.5 ?
H4A C4 H4B 109.5 ?
C3 C4 H4C 109.5 ?
H4A C4 H4C 109.5 ?
H4B C4 H4C 109.5 ?

loop_
_geom_bond_atom_site_label_1
_geom_bond_atom_site_label_2
_geom_bond_site_symmetry_2
_geom_bond_distance
_geom_bond_publ_flag
Al1 O1 . 1.830(2) y
Al1 Cl3 . 2.0872(12) y
Al1 Cl1 . 2.1212(10) y
Al1 Cl2 . 2.1422(13) y
O1 C1 . 1.484(3) y
O1 C3 . 1.506(4) y
C1 C2 . 1.488(4) ?
C1 H1A . 0.9900 ?
C1 H1B . 0.9900 ?
C2 H2A . 0.9800 ?
C2 H2B . 0.9800 ?
C2 H2C . 0.9800 ?
C3 C4 . 1.505(4) ?
C3 H3A . 0.9900 ?
C3 H3B . 0.9900 ?
C4 H4A . 0.9800 ?
C4 H4B . 0.9800 ?
C4 H4C . 0.9800 ?

loop_
_geom_torsion_atom_site_label_1
_geom_torsion_atom_site_label_2
_geom_torsion_atom_site_label_3
_geom_torsion_atom_site_label_4
_geom_torsion
_geom_torsion_publ_flag
Cl3 Al1 O1 C1 -123.6(2) ?
Cl1 Al1 O1 C1 119.3(2) ?
Cl2 Al1 O1 C1 -1.8(2) ?
Cl3 Al1 O1 C3 64.1(2) ?
Cl1 Al1 O1 C3 -53.0(2) ?
Cl2 Al1 O1 C3 -174.06(18) ?
C3 O1 C1 C2 90.1(3) y
Al1 O1 C1 C2 -82.6(3) ?
C1 O1 C3 C4 79.7(3) y
Al1 O1 C3 C4 -107.3(3) ?
